data_4035462
loop_
_publ_author_name
'Mao, Weipeng'
'Zhan, Shuaijun'
'Zhu, Bowei'
'Ma, Da'

_publ_section_title
;
 Step-Growth Cyclo-Oligomerization for the Preparation of Di- and
 Tetrafunctionalized Pillar[5]arenes.
;
_journal_issue 7
_journal_name_full 'The Journal of organic chemistry'
_journal_page_first 4147
_journal_page_last 4152
_journal_paper_doi 10.1021/acs.joc.8b00073
_journal_volume 83
_journal_year 2018
_chemical_formula_sum 'C26 H30 O6'
_chemical_formula_weight 438.50
_space_group_crystal_system triclinic
_space_group_IT_number 2
_space_group_name_Hall '-P 1'
_space_group_name_H-M_alt 'P -1'
_atom_sites_solution_hydrogens geom
_audit_creation_method SHELXL-2014/7
_cell_angle_alpha 104.552(13)
_cell_angle_beta 105.653(14)
_cell_angle_gamma 109.975(9)
_cell_formula_units_Z 1
_cell_length_a 7.765(5)
_cell_length_b 8.873(6)
_cell_length_c 9.701(10)
_cell_measurement_reflns_used 1689
_cell_measurement_temperature 296(2)
_cell_measurement_theta_max 27.35
_cell_measurement_theta_min 2.64
_cell_volume 559.6(8)
_computing_cell_refinement 'Bruker SAINT'
_computing_data_collection 'Bruker APEX2'
_computing_data_reduction 'Bruker SAINT'
_computing_molecular_graphics 'Bruker SHELXTL'
_computing_publication_material 'Bruker SHELXTL'
_computing_structure_refinement 'SHELXL-2014/7 (Sheldrick, 2014)'
_computing_structure_solution 'SHELXS-97 (Sheldrick, 2008)'
_diffrn_ambient_temperature 296(2)
_diffrn_measured_fraction_theta_full 0.982
_diffrn_measured_fraction_theta_max 0.979
_diffrn_measurement_device_type 'Bruker APEX-II CCD'
_diffrn_measurement_method '\f and \w scans'
_diffrn_radiation_type MoK\a
_diffrn_radiation_wavelength 0.71073
_diffrn_reflns_av_R_equivalents 0.0228
_diffrn_reflns_av_unetI/netI 0.0412
_diffrn_reflns_Laue_measured_fraction_full 0.982
_diffrn_reflns_Laue_measured_fraction_max 0.979
_diffrn_reflns_limit_h_max 10
_diffrn_reflns_limit_h_min -9
_diffrn_reflns_limit_k_max 11
_diffrn_reflns_limit_k_min -10
_diffrn_reflns_limit_l_max 12
_diffrn_reflns_limit_l_min -11
_diffrn_reflns_number 4100
_diffrn_reflns_point_group_measured_fraction_full 0.982
_diffrn_reflns_point_group_measured_fraction_max 0.979
_diffrn_reflns_theta_full 25.242
_diffrn_reflns_theta_max 27.535
_diffrn_reflns_theta_min 2.357
_exptl_absorpt_coefficient_mu 0.092
_exptl_absorpt_correction_T_max 0.901
_exptl_absorpt_correction_T_min 0.778
_exptl_absorpt_correction_type multi-scan
_exptl_absorpt_process_details sadabs
_exptl_crystal_colour colourless
_exptl_crystal_density_diffrn 1.301
_exptl_crystal_description block
_exptl_crystal_F_000 234
_exptl_crystal_size_max 0.660
_exptl_crystal_size_mid 0.240
_exptl_crystal_size_min 0.200
_refine_diff_density_max 0.268
_refine_diff_density_min -0.242
_refine_diff_density_rms 0.069
_refine_ls_extinction_coef 0.069(18)
_refine_ls_extinction_expression Fc^*^=kFc[1+0.001xFc^2^\l^3^/sin(2\q)]^-1/4^
_refine_ls_extinction_method 'SHELXL-2014/7 (Sheldrick 2014'
_refine_ls_goodness_of_fit_ref 0.991
_refine_ls_hydrogen_treatment constr
_refine_ls_matrix_type full
_refine_ls_number_parameters 149
_refine_ls_number_reflns 2534
_refine_ls_number_restraints 6
_refine_ls_restrained_S_all 0.992
_refine_ls_R_factor_all 0.0653
_refine_ls_R_factor_gt 0.0498
_refine_ls_shift/su_max 0.002
_refine_ls_shift/su_mean 0.000
_refine_ls_structure_factor_coef Fsqd
_refine_ls_weighting_details 'w=1/[\s^2^(Fo^2^)+(0.1273P)^2^] where P=(Fo^2^+2Fc^2^)/3'
_refine_ls_weighting_scheme calc
_refine_ls_wR_factor_gt 0.1570
_refine_ls_wR_factor_ref 0.1749
_reflns_Friedel_coverage 0.000
_reflns_number_gt 1911
_reflns_number_total 2534
_reflns_threshold_expression 'I > 2\s(I)'
_cod_data_source_file jo8b00073_si_003.cif
_cod_data_source_block mo_60627aa
_cod_database_code 4035462
_shelx_shelxl_version_number 2014/7
_shelx_space_group_comment
; 
The symmetry employed for this shelxl refinement is uniquely defined 
by the following loop, which should always be used as a source of 
symmetry information in preference to the above space-group names. 
They are only intended as comments. 
;
_shelx_estimated_absorpt_t_min 0.942
_shelx_estimated_absorpt_t_max 0.982

loop_
_space_group_symop_operation_xyz
'x, y, z'
'-x, -y, -z'

loop_
_atom_site_label
_atom_site_type_symbol
_atom_site_fract_x
_atom_site_fract_y
_atom_site_fract_z
_atom_site_U_iso_or_equiv
_atom_site_adp_type
_atom_site_occupancy
_atom_site_site_symmetry_order
_atom_site_calc_flag
_atom_site_refinement_flags_posn
_atom_site_refinement_flags_adp
O1 O 0.51335(16) 0.56321(15) 0.23714(12) 0.0462(3) Uani 1 1 d . .
O2 O 0.18943(18) 0.76099(14) 0.54026(13) 0.0498(3) Uani 1 1 d . .
O3 O 0.2597(3) 0.94421(17) 0.04829(14) 0.0765(5) Uani 1 1 d . .
C1 C 0.6714(2) 0.52609(17) 0.47307(16) 0.0366(3) Uani 1 1 d . .
H1 H 0.7865 0.5439 0.4541 0.044 Uiso 1 1 calc R U
C2 C 0.5129(2) 0.53393(16) 0.36986(15) 0.0349(3) Uani 1 1 d . .
C3 C 0.33944(19) 0.50764(16) 0.39719(15) 0.0339(3) Uani 1 1 d . .
C4 C 0.1653(2) 0.51558(17) 0.28614(17) 0.0379(4) Uani 1 1 d . .
H4A H 0.1368 0.4441 0.1815 0.045 Uiso 1 1 calc R U
H4B H 0.0488 0.4665 0.3086 0.045 Uiso 1 1 calc R U
C5 C 0.20024(19) 0.69701(17) 0.29345(16) 0.0348(3) Uani 1 1 d . .
C6 C 0.2142(2) 0.81879(18) 0.42462(17) 0.0371(4) Uani 1 1 d . .
C7 C 0.2475(2) 0.98465(19) 0.43149(18) 0.0445(4) Uani 1 1 d . .
H7 H 0.2593 1.0655 0.5201 0.053 Uiso 1 1 calc R U
C8 C 0.2635(3) 1.0316(2) 0.30847(19) 0.0472(4) Uani 1 1 d . .
H8 H 0.2859 1.1433 0.3141 0.057 Uiso 1 1 calc R U
C9 C 0.2458(3) 0.9115(2) 0.17739(17) 0.0465(4) Uani 1 1 d . .
C10 C 0.2152(2) 0.74509(18) 0.17160(17) 0.0418(4) Uani 1 1 d . .
H10 H 0.2046 0.6649 0.0831 0.050 Uiso 1 1 calc R U
C11 C 0.6885(3) 0.5960(3) 0.2078(2) 0.0562(5) Uani 1 1 d . .
H11A H 0.7983 0.6943 0.2932 0.084 Uiso 1 1 calc R U
H11B H 0.6713 0.6196 0.1150 0.084 Uiso 1 1 calc R U
H11C H 0.7149 0.4964 0.1954 0.084 Uiso 1 1 calc R U
C12 C 0.2115(3) 0.8835(2) 0.6772(2) 0.0593(5) Uani 1 1 d . .
H12A H 0.3359 0.9843 0.7150 0.089 Uiso 1 1 calc R U
H12B H 0.2096 0.8334 0.7541 0.089 Uiso 1 1 calc R U
H12C H 0.1041 0.9158 0.6556 0.089 Uiso 1 1 calc R U
C13 C 0.3029(6) 1.1162(3) 0.0567(3) 0.1109(12) Uani 1 1 d . U
H13A H 0.2000 1.1449 0.0739 0.166 Uiso 1 1 calc R U
H13B H 0.3097 1.1246 -0.0386 0.166 Uiso 1 1 calc R U
H13C H 0.4284 1.1953 0.1406 0.166 Uiso 1 1 calc R U

loop_
_atom_site_aniso_label
_atom_site_aniso_U_11
_atom_site_aniso_U_22
_atom_site_aniso_U_33
_atom_site_aniso_U_23
_atom_site_aniso_U_13
_atom_site_aniso_U_12
O1 0.0454(6) 0.0592(7) 0.0474(6) 0.0288(5) 0.0207(5) 0.0296(5)
O2 0.0639(7) 0.0455(6) 0.0548(7) 0.0241(5) 0.0332(6) 0.0289(5)
O3 0.1436(15) 0.0467(7) 0.0492(7) 0.0250(6) 0.0410(8) 0.0454(8)
C1 0.0328(7) 0.0335(7) 0.0459(8) 0.0149(6) 0.0141(6) 0.0184(5)
C2 0.0379(7) 0.0293(6) 0.0389(7) 0.0127(5) 0.0137(6) 0.0177(5)
C3 0.0320(7) 0.0261(6) 0.0409(7) 0.0101(5) 0.0089(5) 0.0157(5)
C4 0.0333(7) 0.0320(7) 0.0445(8) 0.0138(6) 0.0080(6) 0.0163(5)
C5 0.0273(6) 0.0315(7) 0.0419(7) 0.0118(6) 0.0066(5) 0.0156(5)
C6 0.0336(7) 0.0378(7) 0.0451(8) 0.0173(6) 0.0163(6) 0.0195(6)
C7 0.0515(9) 0.0385(8) 0.0471(8) 0.0128(6) 0.0211(7) 0.0247(7)
C8 0.0593(10) 0.0329(7) 0.0524(9) 0.0167(6) 0.0209(7) 0.0238(7)
C9 0.0615(10) 0.0387(8) 0.0411(8) 0.0170(6) 0.0167(7) 0.0252(7)
C10 0.0482(8) 0.0333(7) 0.0395(8) 0.0094(6) 0.0111(6) 0.0208(6)
C11 0.0513(10) 0.0702(11) 0.0589(10) 0.0354(9) 0.0277(8) 0.0272(8)
C12 0.0712(12) 0.0585(10) 0.0514(10) 0.0192(8) 0.0317(9) 0.0272(9)
C13 0.226(4) 0.0548(12) 0.0717(15) 0.0410(12) 0.0682(19) 0.0639(18)

loop_
_atom_type_symbol
_atom_type_description
_atom_type_scat_dispersion_real
_atom_type_scat_dispersion_imag
_atom_type_scat_source
C C 0.0033 0.0016 'International Tables Vol C Tables 4.2.6.8 and 6.1.1.4'
H H 0.0000 0.0000 'International Tables Vol C Tables 4.2.6.8 and 6.1.1.4'
O O 0.0106 0.0060 'International Tables Vol C Tables 4.2.6.8 and 6.1.1.4'

loop_
_geom_angle_atom_site_label_1
_geom_angle_atom_site_label_2
_geom_angle_atom_site_label_3
_geom_angle
_geom_angle_site_symmetry_1
C2 O1 C11 117.94(12) .
C6 O2 C12 116.98(14) .
C9 O3 C13 116.45(14) .
C3 C1 C2 121.33(13) 2_666
O1 C2 C3 116.20(12) .
O1 C2 C1 123.92(13) .
C3 C2 C1 119.87(14) .
C1 C3 C2 118.80(12) 2_666
C1 C3 C4 120.57(13) 2_666
C2 C3 C4 120.63(14) .
C5 C4 C3 114.22(11) .
C10 C5 C6 118.29(14) .
C10 C5 C4 121.39(12) .
C6 C5 C4 120.30(13) .
O2 C6 C7 124.07(13) .
O2 C6 C5 115.72(13) .
C7 C6 C5 120.20(14) .
C8 C7 C6 120.89(14) .
C9 C8 C7 119.37(15) .
C8 C9 O3 124.30(14) .
C8 C9 C10 119.64(15) .
O3 C9 C10 116.05(13) .
C5 C10 C9 121.59(13) .

loop_
_geom_bond_atom_site_label_1
_geom_bond_atom_site_label_2
_geom_bond_distance
_geom_bond_site_symmetry_2
O1 C2 1.377(2) .
O1 C11 1.412(2) .
O2 C6 1.377(2) .
O2 C12 1.414(2) .
O3 C9 1.378(2) .
O3 C13 1.421(2) .
C1 C3 1.382(2) 2_666
C1 C2 1.397(2) .
C2 C3 1.395(2) .
C3 C1 1.382(2) 2_666
C3 C4 1.5201(19) .
C4 C5 1.518(2) .
C5 C10 1.373(2) .
C5 C6 1.397(2) .
C6 C7 1.385(2) .
C7 C8 1.381(2) .
C8 C9 1.377(2) .
C9 C10 1.397(2) .

loop_
_geom_torsion_atom_site_label_1
_geom_torsion_atom_site_label_2
_geom_torsion_atom_site_label_3
_geom_torsion_atom_site_label_4
_geom_torsion
_geom_torsion_site_symmetry_1
_geom_torsion_site_symmetry_4
C11 O1 C2 C3 177.98(13) . .
C11 O1 C2 C1 -3.4(2) . .
C3 C1 C2 O1 -178.51(11) 2_666 .
C3 C1 C2 C3 0.1(2) 2_666 .
O1 C2 C3 C1 178.62(11) . 2_666
C1 C2 C3 C1 -0.1(2) . 2_666
O1 C2 C3 C4 -1.26(18) . .
C1 C2 C3 C4 -179.97(11) . .
C1 C3 C4 C5 107.60(15) 2_666 .
C2 C3 C4 C5 -72.52(16) . .
C3 C4 C5 C10 112.96(15) . .
C3 C4 C5 C6 -68.27(18) . .
C12 O2 C6 C7 -3.9(2) . .
C12 O2 C6 C5 177.28(13) . .
C10 C5 C6 O2 177.23(11) . .
C4 C5 C6 O2 -1.58(18) . .
C10 C5 C6 C7 -1.7(2) . .
C4 C5 C6 C7 179.54(13) . .
O2 C6 C7 C8 -177.49(13) . .
C5 C6 C7 C8 1.3(2) . .
C6 C7 C8 C9 0.0(2) . .
C7 C8 C9 O3 -179.81(16) . .
C7 C8 C9 C10 -1.0(3) . .
C13 O3 C9 C8 2.6(3) . .
C13 O3 C9 C10 -176.3(2) . .
C6 C5 C10 C9 0.7(2) . .
C4 C5 C10 C9 179.52(13) . .
C8 C9 C10 C5 0.6(2) . .
O3 C9 C10 C5 179.52(14) . .
